data_8104183
loop_
_publ_author_name
'Fischer, T.'
'Eisenmann, B.'
'Kniep, R.'

_publ_section_title
;
 Crystal structure of dialuminium tris(sulfate) octahydrate, Al2 (S O4)3
 (H2 O)8
;
_journal_name_full 'Zeitschrift fuer Kristallographie (149,1979-)'
_journal_page_first 473
_journal_page_last 474
_journal_volume 211
_journal_year 1996
_chemical_formula_sum 'Al2 H16 O20 S3'
_chemical_name_systematic 'Al2 (S O4)3 (H2 O)8'
_space_group_IT_number 14
_symmetry_space_group_name_Hall '-P 2ybc'
_symmetry_space_group_name_H-M 'P 1 21/c 1'
_cell_angle_alpha 90
_cell_angle_beta 91.62
_cell_angle_gamma 90
_cell_formula_units_Z 4
_cell_length_a 7.37
_cell_length_b 22.008
_cell_length_c 9.624
_cell_volume 1560.379
_citation_journal_id_ASTM ZEKRDZ
_cod_data_source_file Fischer_ZEKRDZ_1996_1891.cif
_cod_data_source_block H16Al2O20S3
_cod_original_formula_sum 'H16 Al2 O20 S3'
_cod_database_code 8104183

loop_
_symmetry_equiv_pos_as_xyz
x,y,z
-x,y+1/2,-z+1/2
-x,-y,-z
x,-y-1/2,z-1/2

loop_
_atom_site_label
_atom_site_type_symbol
_atom_site_fract_x
_atom_site_fract_y
_atom_site_fract_z
_atom_site_occupancy
_atom_site_U_iso_or_equiv
O1 O-2 0.00183 0.64173 -0.03566 1 0.0
O13 O-2 0.0245 0.61382 0.49546 1 0.0
O21 O-2 -0.0903 0.72628 -0.45878 1 0.0
O4 O-2 0.2337 0.64579 0.16774 1 0.0
O12 O-2 -0.1169 0.64719 -0.26633 1 0.0
O9 O-2 0.469 0.51021 -0.24945 1 0.0
S3 S+6 -0.167 0.63607 -0.12141 1 0.0
H6 H+1 0.5472 0.5665 -0.009 1 0.0
H9 H+1 -0.2571 0.5437 0.5195 1 0.0
O11 O-2 -0.2911 0.68321 -0.07542 1 0.0
H8 H+1 0.1517 0.5041 0.1018 1 0.0
O19 O-2 -0.4248 0.6827 0.58567 1 0.0
H11 H+1 -0.5054 0.6785 0.5335 1 0.0
H14 H+1 0.4421 0.6734 -0.0972 1 0.0
O16 O-2 0.44928 0.56766 0.03768 1 0.0
O10 O-2 0.193 0.7511 0.22459 1 0.0
H10 H+1 -0.367 0.5596 0.6379 1 0.0
O8 O-2 0.4946 0.7108 0.21523 1 0.0
H5 H+1 0.4672 0.5504 0.1137 1 0.0
O17 O-2 0.1186 0.53997 0.09606 1 0.0
H12 H+1 -0.4372 0.718 0.6329 1 0.0
H4 H+1 -0.2362 0.6215 0.3035 1 0.0
H13 H+1 0.2857 0.6839 -0.1609 1 0.0
O20 O-2 0.3423 0.66629 -0.0964 1 0.0
O14 O-2 -0.2544 0.65049 0.3568 1 0.0
O3 O-2 0.3003 0.67881 0.39754 1 0.0
S2 S+6 -0.27042 0.48854 0.25983 1 0.0
Al1 Al+3 0.22482 0.60372 -0.00229 1 0.0
O2 O-2 -0.199 0.5472 0.21032 1 0.0
Al2 Al+3 -0.19493 0.64827 0.54884 1 0.0
O6 O-2 -0.2083 0.47794 0.40395 1 0.0
H3 H+1 -0.3237 0.6705 0.3094 1 0.0
O18 O-2 -0.2966 0.56988 0.56748 1 0.0
H7 H+1 0.0206 0.5467 0.1406 1 0.0
H15 H+1 -0.1383 0.7568 -0.4905 1 0.0
H2 H+1 0.0987 0.6367 0.4619 1 0.0
S1 S+6 0.30543 0.69717 0.25069 1 0.0
H16 H+1 0.0025 0.7324 -0.4001 1 0.0
O5 O-2 -0.2463 0.57578 -0.10836 1 0.0
H1 H+1 0.0804 0.5849 0.5268 1 0.0
O7 O-2 -0.1944 0.43939 0.17355 1 0.0
